data_7200736
loop_
_publ_author_name
'Li, Jin-Tang'
'Keene, Tony D.'
'Cao, Deng-Ke'
'Decurtins, Silvio'
'Zheng, Li-Min'

_publ_section_title
;
 [M(OOCC6H4PO3H)(H2O)] (M(II) = Mn, Co, Ni): layered metal phosphonates
 showing variable magnetic behavior
;
_journal_issue 7
_journal_name_full CrystEngComm
_journal_page_first 1255
_journal_paper_doi 10.1039/b820935a
_journal_volume 11
_journal_year 2009
_chemical_formula_moiety 'C7 H7 Ni O6 P'
_chemical_formula_sum 'C7 H7 Ni O6 P'
_chemical_formula_weight 276.81
_chemical_name_systematic
;
?
;
_space_group_IT_number 61
_symmetry_cell_setting orthorhombic
_symmetry_space_group_name_Hall '-P 2ac 2ab'
_symmetry_space_group_name_H-M 'P b c a'
_atom_sites_solution_hydrogens geom
_atom_sites_solution_primary direct
_atom_sites_solution_secondary difmap
_audit_creation_method SHELXL-97
_cell_angle_alpha 90.00
_cell_angle_beta 90.00
_cell_angle_gamma 90.00
_cell_formula_units_Z 8
_cell_length_a 8.950(3)
_cell_length_b 8.558(3)
_cell_length_c 22.461(7)
_cell_measurement_temperature 273(2)
_cell_volume 1720.4(10)
_computing_cell_refinement SMART
_computing_data_collection 'SMART (Bruker, 2000)'
_computing_data_reduction 'SAINT (Bruker, 2000)'
_computing_molecular_graphics SHELXTL
_computing_publication_material SHELXTL
_computing_structure_refinement SHELXTL
_computing_structure_solution 'SHELXTL (Bruker, 2000)'
_diffrn_ambient_temperature 273(2)
_diffrn_measured_fraction_theta_full 0.968
_diffrn_measured_fraction_theta_max 0.968
_diffrn_radiation_monochromator graphite
_diffrn_radiation_source 'fine-focus sealed tube'
_diffrn_radiation_type MoK\a
_diffrn_radiation_wavelength 0.71073
_diffrn_reflns_av_R_equivalents 0.0571
_diffrn_reflns_av_sigmaI/netI 0.0444
_diffrn_reflns_limit_h_max 11
_diffrn_reflns_limit_h_min -11
_diffrn_reflns_limit_k_max 5
_diffrn_reflns_limit_k_min -11
_diffrn_reflns_limit_l_max 28
_diffrn_reflns_limit_l_min -28
_diffrn_reflns_number 9583
_diffrn_reflns_theta_full 28.27
_diffrn_reflns_theta_max 28.27
_diffrn_reflns_theta_min 1.81
_exptl_absorpt_coefficient_mu 2.446
_exptl_absorpt_correction_T_max 0.948
_exptl_absorpt_correction_T_min 0.65
_exptl_absorpt_correction_type multi-scan
_exptl_absorpt_process_details 'SADABS, Bruker(2000)'
_exptl_crystal_colour green
_exptl_crystal_density_diffrn 2.137
_exptl_crystal_density_method 'not measured'
_exptl_crystal_description flake
_exptl_crystal_F_000 1120
_exptl_crystal_size_max 0.2
_exptl_crystal_size_mid 0.18
_exptl_crystal_size_min 0.02
_refine_diff_density_max 0.648
_refine_diff_density_min -0.580
_refine_diff_density_rms 0.128
_refine_ls_extinction_method none
_refine_ls_goodness_of_fit_ref 1.016
_refine_ls_hydrogen_treatment constr
_refine_ls_matrix_type full
_refine_ls_number_parameters 137
_refine_ls_number_reflns 2066
_refine_ls_number_restraints 0
_refine_ls_restrained_S_all 1.016
_refine_ls_R_factor_all 0.0531
_refine_ls_R_factor_gt 0.0446
_refine_ls_shift/su_max 0.009
_refine_ls_shift/su_mean 0.002
_refine_ls_structure_factor_coef Fsqd
_refine_ls_weighting_details 'calc w=1/[\s^2^(Fo^2^)+(0.0740P)^2^+2.1396P] where P=(Fo^2^+2Fc^2^)/3'
_refine_ls_weighting_scheme calc
_refine_ls_wR_factor_gt 0.1198
_refine_ls_wR_factor_ref 0.1259
_reflns_number_gt 1836
_reflns_number_total 2066
_reflns_threshold_expression >2sigma(I)
_cod_data_source_file b820935a.txt
_cod_data_source_block 1
_cod_depositor_comments
;
The following automatic conversions were performed:
'_symmetry_cell_setting' value 'Orthorhombic' changed to 'orthorhombic'
according to '/home/saulius/struct/CIF-dictionaries/cif_core.dic'
dictionary named 'cif_core.dic' version 2.4.1 from 2010-06-29.

Automatic conversion script
Id: cif_fix_enum 1527 2010-12-29 10:47:43Z saulius 
;
_cod_original_cell_volume 1720.4(9)
_cod_original_sg_symbol_H-M 'Pbca '
_cod_database_code 7200736

loop_
_symmetry_equiv_pos_as_xyz
'x, y, z'
'-x+1/2, -y, z+1/2'
'-x, y+1/2, -z+1/2'
'x+1/2, -y+1/2, -z'
'-x, -y, -z'
'x-1/2, y, -z-1/2'
'x, -y-1/2, z-1/2'
'-x-1/2, y-1/2, z'

loop_
_atom_site_label
_atom_site_type_symbol
_atom_site_fract_x
_atom_site_fract_y
_atom_site_fract_z
_atom_site_U_iso_or_equiv
_atom_site_adp_type
_atom_site_occupancy
_atom_site_symmetry_multiplicity
_atom_site_calc_flag
_atom_site_refinement_flags
_atom_site_disorder_assembly
_atom_site_disorder_group
Ni1 Ni 0.62600(5) 0.37451(5) 0.49221(2) 0.01376(17) Uani 1 1 d . . .
P1 P 0.37409(8) 0.29530(10) 0.58596(4) 0.0128(2) Uani 1 1 d . . .
O1 O 0.6389(3) 0.1527(3) 0.51977(12) 0.0186(5) Uani 1 1 d . . .
O2 O 0.7387(3) -0.0571(3) 0.56071(11) 0.0193(5) Uani 1 1 d . . .
O3 O 0.4344(2) 0.4047(3) 0.53885(10) 0.0141(5) Uani 1 1 d . . .
O4 O 0.3016(2) 0.1465(3) 0.56422(11) 0.0152(5) Uani 1 1 d . . .
O5 O 0.2551(3) 0.3903(3) 0.62298(12) 0.0205(6) Uani 1 1 d . . .
H1 H 0.2308 0.4688 0.6044 0.025 Uiso 1 1 calc R . .
O1W O 0.4936(3) 0.2865(3) 0.42116(11) 0.0230(6) Uani 1 1 d . . .
H1B H 0.4112 0.2355 0.4292 0.028 Uiso 1 1 d R . .
H1A H 0.5517 0.2315 0.3970 0.028 Uiso 1 1 d R . .
C1 C 0.6693(3) 0.0707(4) 0.56410(15) 0.0142(6) Uani 1 1 d . . .
C2 C 0.6276(4) 0.1261(4) 0.62610(16) 0.0166(7) Uani 1 1 d . . .
C3 C 0.7154(4) 0.0701(5) 0.67195(17) 0.0247(8) Uani 1 1 d . . .
H3 H 0.7898 -0.0025 0.6636 0.030 Uiso 1 1 calc R . .
C4 C 0.6950(5) 0.1197(5) 0.73007(18) 0.0288(9) Uani 1 1 d . . .
H4 H 0.7552 0.0806 0.7604 0.035 Uiso 1 1 calc R . .
C5 C 0.5847(5) 0.2277(5) 0.74281(17) 0.0287(9) Uani 1 1 d . . .
H5 H 0.5718 0.2635 0.7816 0.034 Uiso 1 1 calc R . .
C6 C 0.4938(4) 0.2823(4) 0.69764(16) 0.0236(8) Uani 1 1 d . . .
H6 H 0.4184 0.3533 0.7066 0.028 Uiso 1 1 calc R . .
C7 C 0.5127(3) 0.2331(4) 0.63896(15) 0.0149(6) Uani 1 1 d . . .

loop_
_atom_site_aniso_label
_atom_site_aniso_U_11
_atom_site_aniso_U_22
_atom_site_aniso_U_33
_atom_site_aniso_U_23
_atom_site_aniso_U_13
_atom_site_aniso_U_12
Ni1 0.0122(3) 0.0113(3) 0.0178(3) 0.00174(16) 0.00136(15) 0.00045(15)
P1 0.0116(4) 0.0102(4) 0.0167(4) 0.0014(3) 0.0003(3) -0.0003(3)
O1 0.0206(13) 0.0145(12) 0.0209(12) 0.0022(10) -0.0018(10) 0.0025(10)
O2 0.0200(12) 0.0144(11) 0.0237(13) 0.0020(10) 0.0023(10) 0.0050(10)
O3 0.0118(10) 0.0109(10) 0.0194(12) 0.0032(9) 0.0010(9) 0.0010(9)
O4 0.0122(10) 0.0117(11) 0.0217(12) 0.0024(9) -0.0047(9) -0.0022(9)
O5 0.0205(12) 0.0160(12) 0.0249(14) 0.0043(10) 0.0058(10) 0.0061(10)
O1W 0.0176(11) 0.0203(13) 0.0311(14) -0.0022(11) -0.0002(10) -0.0035(10)
C1 0.0105(13) 0.0136(15) 0.0184(16) 0.0007(13) 0.0008(12) -0.0036(12)
C2 0.0162(15) 0.0154(17) 0.0181(17) 0.0006(13) -0.0013(12) -0.0032(12)
C3 0.0224(17) 0.0257(18) 0.0259(19) 0.0022(15) -0.0031(15) 0.0053(15)
C4 0.0282(19) 0.037(2) 0.022(2) 0.0073(16) -0.0101(16) -0.0022(17)
C5 0.030(2) 0.038(2) 0.0175(18) -0.0043(16) -0.0008(15) -0.0020(18)
C6 0.0237(17) 0.0236(18) 0.0234(19) -0.0020(15) 0.0021(14) -0.0002(15)
C7 0.0148(14) 0.0115(14) 0.0184(16) 0.0006(12) -0.0017(12) -0.0002(12)

loop_
_atom_type_symbol
_atom_type_description
_atom_type_scat_dispersion_real
_atom_type_scat_dispersion_imag
_atom_type_scat_source
C C 0.0033 0.0016 'International Tables Vol C Tables 4.2.6.8 and 6.1.1.4'
H H 0.0000 0.0000 'International Tables Vol C Tables 4.2.6.8 and 6.1.1.4'
O O 0.0106 0.0060 'International Tables Vol C Tables 4.2.6.8 and 6.1.1.4'
P P 0.1023 0.0942 'International Tables Vol C Tables 4.2.6.8 and 6.1.1.4'
Ni Ni 0.3393 1.1124 'International Tables Vol C Tables 4.2.6.8 and 6.1.1.4'

loop_
_geom_angle_atom_site_label_1
_geom_angle_atom_site_label_2
_geom_angle_atom_site_label_3
_geom_angle
_geom_angle_site_symmetry_1
_geom_angle_site_symmetry_3
_geom_angle_publ_flag
O1 Ni1 O4 93.70(10) . 4_556 ?
O1 Ni1 O3 90.56(10) . . ?
O4 Ni1 O3 172.24(10) 4_556 . ?
O1 Ni1 O2 90.26(10) . 8_765 ?
O4 Ni1 O2 92.11(10) 4_556 8_765 ?
O3 Ni1 O2 94.35(10) . 8_765 ?
O1 Ni1 O3 168.09(10) . 5_666 ?
O4 Ni1 O3 94.14(9) 4_556 5_666 ?
O3 Ni1 O3 80.68(10) . 5_666 ?
O2 Ni1 O3 98.40(10) 8_765 5_666 ?
O1 Ni1 O1W 85.89(10) . . ?
O4 Ni1 O1W 86.06(10) 4_556 . ?
O3 Ni1 O1W 87.79(10) . . ?
O2 Ni1 O1W 175.61(10) 8_765 . ?
O3 Ni1 O1W 85.72(10) 5_666 . ?
O4 P1 O3 116.68(14) . . ?
O4 P1 O5 108.37(14) . . ?
O3 P1 O5 106.90(13) . . ?
O4 P1 C7 105.11(14) . . ?
O3 P1 C7 113.57(14) . . ?
O5 P1 C7 105.62(15) . . ?
C1 O1 Ni1 142.5(2) . . ?
C1 O2 Ni1 125.9(2) . 8_755 ?
P1 O3 Ni1 125.79(13) . . ?
P1 O3 Ni1 134.62(14) . 5_666 ?
Ni1 O3 Ni1 99.32(10) . 5_666 ?
P1 O4 Ni1 127.61(13) . 4_456 ?
P1 O5 H1 109.5 . . ?
Ni1 O1W H1B 119.4 . . ?
Ni1 O1W H1A 108.7 . . ?
H1B O1W H1A 110.8 . . ?
O1 C1 O2 123.2(3) . . ?
O1 C1 C2 120.2(3) . . ?
O2 C1 C2 116.6(3) . . ?
C3 C2 C7 119.2(3) . . ?
C3 C2 C1 115.8(3) . . ?
C7 C2 C1 124.8(3) . . ?
C2 C3 C4 121.4(4) . . ?
C2 C3 H3 119.3 . . ?
C4 C3 H3 119.3 . . ?
C5 C4 C3 119.6(3) . . ?
C5 C4 H4 120.2 . . ?
C3 C4 H4 120.2 . . ?
C4 C5 C6 119.6(3) . . ?
C4 C5 H5 120.2 . . ?
C6 C5 H5 120.2 . . ?
C5 C6 C7 121.4(3) . . ?
C5 C6 H6 119.3 . . ?
C7 C6 H6 119.3 . . ?
C6 C7 C2 118.7(3) . . ?
C6 C7 P1 116.9(3) . . ?
C2 C7 P1 124.1(3) . . ?

loop_
_geom_bond_atom_site_label_1
_geom_bond_atom_site_label_2
_geom_bond_distance
_geom_bond_site_symmetry_2
_geom_bond_publ_flag
Ni1 O1 2.000(3) . ?
Ni1 O4 2.027(2) 4_556 ?
Ni1 O3 2.026(2) . ?
Ni1 O2 2.043(2) 8_765 ?
Ni1 O3 2.086(2) 5_666 ?
Ni1 O1W 2.126(3) . ?
P1 O4 1.510(2) . ?
P1 O3 1.512(2) . ?
P1 O5 1.577(2) . ?
P1 C7 1.800(3) . ?
O1 C1 1.248(4) . ?
O2 C1 1.260(4) . ?
O2 Ni1 2.043(2) 8_755 ?
O3 Ni1 2.086(2) 5_666 ?
O4 Ni1 2.027(2) 4_456 ?
O5 H1 0.8200 . ?
O1W H1B 0.8758 . ?
O1W H1A 0.8877 . ?
C1 C2 1.518(5) . ?
C2 C3 1.381(5) . ?
C2 C7 1.407(4) . ?
C3 C4 1.385(5) . ?
C3 H3 0.9300 . ?
C4 C5 1.382(6) . ?
C4 H4 0.9300 . ?
C5 C6 1.382(5) . ?
C5 H5 0.9300 . ?
C6 C7 1.394(5) . ?
C6 H6 0.9300 . ?

loop_
_geom_hbond_atom_site_label_D
_geom_hbond_atom_site_label_H
_geom_hbond_atom_site_label_A
_geom_hbond_distance_DH
_geom_hbond_distance_HA
_geom_hbond_distance_DA
_geom_hbond_angle_DHA
_geom_hbond_site_symmetry_A
O1W H1A O5 0.89 2.15 2.959(4) 152.0 4_556
O1W H1B O2 0.88 2.04 2.888(3) 161.3 5_656
O5 H1 O4 0.82 1.79 2.609(3) 173.8 8_665
